data_7033321
loop_
_publ_author_name
'Massoud, Salah S.'
'Spell, Mark'
'Ledet, Catherine C.'
'Junk, Thomas'
'Herchel, Radovan'
'Fischer, Roland C.'
'Tr\'avn\'i\<cek, Zden\<ek'
'Mautner, Franz A.'

_publ_section_title
;
 Magnetic and structural properties of dinuclear singly bridged-phenoxido
 metal(ii) complexes.
;
_journal_issue 5
_journal_name_full 'Dalton transactions (Cambridge, England : 2003)'
_journal_page_first 2110
_journal_page_last 2121
_journal_paper_doi 10.1039/c4dt03508a
_journal_volume 44
_journal_year 2015
_chemical_formula_moiety 'C34 H38 Cl3 N6 Ni2 O3, F6 P'
_chemical_formula_sum 'C34 H38 Cl3 F6 N6 Ni2 O3 P'
_chemical_formula_weight 947.40
_chemical_name_common '[Ni2(LClO-bdpa)(CH3OH)2Cl2]PF6'
_chemical_name_systematic
; 
 ? 
;
_space_group_IT_number 15
_symmetry_cell_setting monoclinic
_symmetry_space_group_name_Hall '-C 2yc'
_symmetry_space_group_name_H-M 'C 1 2/c 1'
_atom_sites_solution_hydrogens geom
_atom_sites_solution_primary direct
_atom_sites_solution_secondary difmap
_audit_creation_method SHELXL-97
_audit_update_record
;
2014-11-13 deposited with the CCDC.
2014-12-03 downloaded from the CCDC.
;
_cell_angle_alpha 90.00
_cell_angle_beta 98.282(2)
_cell_angle_gamma 90.00
_cell_formula_units_Z 8
_cell_length_a 13.4024(5)
_cell_length_b 18.0346(7)
_cell_length_c 32.6751(12)
_cell_measurement_reflns_used 4000
_cell_measurement_temperature 100(2)
_cell_measurement_theta_max 26.00
_cell_measurement_theta_min 2.00
_cell_volume 7815.4(5)
_computing_cell_refinement 'Bruker SAINT'
_computing_data_collection 'Bruker APEX2'
_computing_data_reduction 'Bruker SAINT'
_computing_structure_refinement 'SHELXL-97 (Sheldrick, 2008)'
_computing_structure_solution 'SHELXS-97 (Sheldrick, 2008)'
_diffrn_ambient_temperature 100(2)
_diffrn_measured_fraction_theta_full 0.999
_diffrn_measured_fraction_theta_max 0.999
_diffrn_measurement_device_type 'Bruker APEX-II CCD'
_diffrn_measurement_method \w-scans
_diffrn_radiation_monochromator graphite
_diffrn_radiation_source 'fine-focus sealed tube'
_diffrn_radiation_type MoK\a
_diffrn_radiation_wavelength 0.71073
_diffrn_reflns_av_R_equivalents 0.0335
_diffrn_reflns_av_sigmaI/netI 0.0256
_diffrn_reflns_limit_h_max 17
_diffrn_reflns_limit_h_min -16
_diffrn_reflns_limit_k_max 22
_diffrn_reflns_limit_k_min -22
_diffrn_reflns_limit_l_max 41
_diffrn_reflns_limit_l_min -39
_diffrn_reflns_number 64869
_diffrn_reflns_theta_full 27.00
_diffrn_reflns_theta_max 27.00
_diffrn_reflns_theta_min 2.26
_exptl_absorpt_coefficient_mu 1.282
_exptl_absorpt_correction_T_max 0.8310
_exptl_absorpt_correction_T_min 0.7316
_exptl_absorpt_correction_type multi-scan
_exptl_absorpt_process_details SADABS
_exptl_crystal_colour blue
_exptl_crystal_density_diffrn 1.610
_exptl_crystal_density_method 'not measured'
_exptl_crystal_description prism
_exptl_crystal_F_000 3872
_exptl_crystal_size_max 0.26
_exptl_crystal_size_mid 0.22
_exptl_crystal_size_min 0.15
_refine_diff_density_max 0.997
_refine_diff_density_min -0.618
_refine_diff_density_rms 0.086
_refine_ls_extinction_method none
_refine_ls_goodness_of_fit_ref 0.993
_refine_ls_matrix_type full
_refine_ls_number_parameters 504
_refine_ls_number_reflns 8523
_refine_ls_number_restraints 2
_refine_ls_restrained_S_all 1.005
_refine_ls_R_factor_all 0.0505
_refine_ls_R_factor_gt 0.0344
_refine_ls_shift/su_max 0.000
_refine_ls_shift/su_mean 0.000
_refine_ls_structure_factor_coef Fsqd
_refine_ls_weighting_details 'calc w=1/[\s^2^(Fo^2^)+(0.0689P)^2^+9.4664P] where P=(Fo^2^+2Fc^2^)/3'
_refine_ls_weighting_scheme calc
_refine_ls_wR_factor_gt 0.0960
_refine_ls_wR_factor_ref 0.1086
_reflns_number_gt 6780
_reflns_number_total 8523
_reflns_threshold_expression >2sigma(I)
_cod_data_source_file c4dt03508a2.cif
_cod_data_source_block R2676P
_cod_depositor_comments
;
The following automatic conversions were performed:

'_symmetry_cell_setting' value 'Monoclinic' changed to 'monoclinic'
according to
/usr/data/users/saulius/crontab/automatic-downloads/rss-feeds/RSC/lib/dictionaries/cif_core.dic
dictionary named 'cif_core.dic' version 2.4.2 from 2011-04-26.

Automatic conversion script
Id: cif_fix_values 2935 2014-11-11 08:27:57Z andrius 

 Adding full bibliography for 7033320--7033324.cif.
;
_cod_original_sg_symbol_H-M 'C 2/c'
_cod_database_code 7033321

loop_
_symmetry_equiv_pos_as_xyz
'x, y, z'
'-x, y, -z+1/2'
'x+1/2, y+1/2, z'
'-x+1/2, y+1/2, -z+1/2'
'-x, -y, -z'
'x, -y, z-1/2'
'-x+1/2, -y+1/2, -z'
'x+1/2, -y+1/2, z-1/2'

loop_
_atom_site_label
_atom_site_type_symbol
_atom_site_fract_x
_atom_site_fract_y
_atom_site_fract_z
_atom_site_U_iso_or_equiv
_atom_site_adp_type
_atom_site_occupancy
_atom_site_symmetry_multiplicity
_atom_site_calc_flag
_atom_site_refinement_flags
Ni1 Ni 0.14717(2) 0.439110(16) 0.104098(9) 0.02228(9) Uani 1 1 d .
Ni2 Ni 0.02469(3) 0.246844(16) 0.064991(9) 0.02844(10) Uani 1 1 d .
Cl1 Cl 0.19566(5) 0.43756(3) 0.036970(17) 0.02862(15) Uani 1 1 d .
Cl2 Cl -0.11951(5) 0.32017(3) 0.04386(2) 0.03642(17) Uani 1 1 d .
P1 P 0.75535(6) 0.43981(4) 0.17427(2) 0.03026(16) Uani 1 1 d .
F6 F 0.65949(13) 0.44887(9) 0.13954(5) 0.0430(4) Uani 1 1 d .
F5 F 0.84990(14) 0.43058(12) 0.20940(5) 0.0595(6) Uani 1 1 d .
F4 F 0.81853(15) 0.40295(11) 0.14217(6) 0.0545(5) Uani 1 1 d .
F3 F 0.79558(15) 0.51857(10) 0.16252(8) 0.0685(7) Uani 1 1 d .
F1 F 0.71525(16) 0.36015(12) 0.18482(8) 0.0751(7) Uani 1 1 d .
F2 F 0.69251(16) 0.47676(16) 0.20624(6) 0.0833(8) Uani 1 1 d .
O1 O 0.11092(13) 0.32470(9) 0.10548(5) 0.0271(4) Uani 1 1 d .
O2 O -0.00530(13) 0.45041(9) 0.08324(5) 0.0267(4) Uani 1 1 d D
H92 H -0.035(2) 0.4098(9) 0.0761(9) 0.040 Uiso 1 1 d D
O3 O 0.10413(15) 0.28865(10) 0.01919(5) 0.0342(4) Uani 1 1 d D
H93 H 0.128(2) 0.3317(8) 0.0249(10) 0.051 Uiso 1 1 d D
Cl3 Cl 0.30648(7) 0.19088(4) 0.26070(2) 0.0481(2) Uani 1 1 d .
N3 N 0.29142(16) 0.42004(11) 0.13420(6) 0.0257(4) Uani 1 1 d .
N6 N -0.02760(17) 0.20285(11) 0.11550(6) 0.0302(5) Uani 1 1 d .
N5 N -0.02398(18) 0.16345(11) 0.02132(6) 0.0316(5) Uani 1 1 d .
N4 N 0.13698(18) 0.16575(11) 0.07913(6) 0.0300(5) Uani 1 1 d .
N2 N 0.15062(15) 0.55472(11) 0.10833(6) 0.0240(4) Uani 1 1 d .
N1 N 0.12064(15) 0.45603(11) 0.16542(6) 0.0231(4) Uani 1 1 d .
C5 C 0.2633(2) 0.20022(14) 0.17782(8) 0.0349(6) Uani 1 1 d .
H5 H 0.3066 0.1586 0.1774 0.042 Uiso 1 1 calc R
C1 C 0.1536(2) 0.29357(13) 0.14132(7) 0.0267(5) Uani 1 1 d .
C2 C 0.1358(2) 0.32251(13) 0.17951(7) 0.0280(6) Uani 1 1 d .
C4 C 0.2457(2) 0.23002(15) 0.21469(8) 0.0363(7) Uani 1 1 d .
C10 C 0.08796(19) 0.65639(13) 0.14325(8) 0.0284(6) Uani 1 1 d .
H10 H 0.0506 0.6743 0.1638 0.034 Uiso 1 1 calc R
C6 C 0.2170(2) 0.23164(14) 0.14071(7) 0.0306(6) Uani 1 1 d .
C9 C 0.09943(18) 0.58087(13) 0.13768(7) 0.0242(5) Uani 1 1 d .
C7 C 0.0705(2) 0.38976(13) 0.18060(7) 0.0265(5) Uani 1 1 d .
H7A H 0.0049 0.3814 0.1630 0.032 Uiso 1 1 calc R
H7B H 0.0576 0.3986 0.2093 0.032 Uiso 1 1 calc R
C3 C 0.1826(2) 0.29010(14) 0.21627(7) 0.0308(6) Uani 1 1 d .
H3 H 0.1710 0.3094 0.2422 0.037 Uiso 1 1 calc R
C17 C 0.4677(2) 0.37798(18) 0.18348(9) 0.0428(7) Uani 1 1 d .
H17 H 0.5283 0.3634 0.2003 0.051 Uiso 1 1 calc R
C16 C 0.3917(2) 0.41069(16) 0.20077(8) 0.0360(6) Uani 1 1 d .
H16 H 0.3986 0.4189 0.2298 0.043 Uiso 1 1 calc R
C8 C 0.05695(19) 0.52304(13) 0.16390(7) 0.0265(5) Uani 1 1 d .
H8A H 0.0562 0.5424 0.1922 0.032 Uiso 1 1 calc R
H8B H -0.0131 0.5108 0.1518 0.032 Uiso 1 1 calc R
C15 C 0.3038(2) 0.43183(13) 0.17517(8) 0.0274(5) Uani 1 1 d .
C19 C 0.3662(2) 0.38749(14) 0.11782(8) 0.0315(6) Uani 1 1 d .
H19 H 0.3574 0.3786 0.0889 0.038 Uiso 1 1 calc R
C13 C 0.19131(19) 0.60263(13) 0.08413(8) 0.0265(5) Uani 1 1 d .
H13 H 0.2267 0.5836 0.0632 0.032 Uiso 1 1 calc R
C11 C 0.1318(2) 0.70536(14) 0.11838(9) 0.0320(6) Uani 1 1 d .
H11 H 0.1258 0.7573 0.1221 0.038 Uiso 1 1 calc R
C14 C 0.21904(19) 0.47040(14) 0.19160(7) 0.0277(6) Uani 1 1 d .
H14A H 0.2157 0.4531 0.2201 0.033 Uiso 1 1 calc R
H14B H 0.2322 0.5244 0.1927 0.033 Uiso 1 1 calc R
C18 C 0.4551(2) 0.36643(17) 0.14119(9) 0.0399(7) Uani 1 1 d .
H18 H 0.5073 0.3443 0.1285 0.048 Uiso 1 1 calc R
C12 C 0.18386(19) 0.67845(14) 0.08832(8) 0.0308(6) Uani 1 1 d .
H12 H 0.2140 0.7112 0.0709 0.037 Uiso 1 1 calc R
C20 C 0.2323(2) 0.19834(14) 0.10009(7) 0.0314(6) Uani 1 1 d .
H20A H 0.2559 0.2371 0.0823 0.038 Uiso 1 1 calc R
H20B H 0.2848 0.1594 0.1047 0.038 Uiso 1 1 calc R
C24 C -0.0493(2) 0.07415(13) -0.04802(8) 0.0341(7) Uani 1 1 d .
H24 H -0.0571 0.0451 -0.0725 0.041 Uiso 1 1 calc R
C26 C -0.1140(2) 0.15853(14) -0.00293(8) 0.0338(6) Uani 1 1 d .
H26 H -0.1691 0.1863 0.0043 0.041 Uiso 1 1 calc R
C23 C 0.0428(2) 0.07579(13) -0.02238(7) 0.0313(6) Uani 1 1 d .
H23 H 0.0975 0.0459 -0.0281 0.038 Uiso 1 1 calc R
C29 C 0.0070(2) 0.11271(16) 0.16917(8) 0.0412(7) Uani 1 1 d .
H29 H 0.0433 0.0701 0.1800 0.049 Uiso 1 1 calc R
C22 C 0.0527(2) 0.12228(13) 0.01185(7) 0.0300(6) Uani 1 1 d .
C28 C 0.0234(2) 0.14301(13) 0.13159(8) 0.0325(6) Uani 1 1 d .
C21 C 0.1522(2) 0.13158(14) 0.03933(7) 0.0322(6) Uani 1 1 d .
H21A H 0.1849 0.0826 0.0445 0.039 Uiso 1 1 calc R
H21B H 0.1972 0.1634 0.0253 0.039 Uiso 1 1 calc R
C25 C -0.1290(2) 0.11450(14) -0.03793(8) 0.0344(6) Uani 1 1 d .
H25 H -0.1931 0.1122 -0.0546 0.041 Uiso 1 1 calc R
C27 C 0.0954(2) 0.10995(13) 0.10536(8) 0.0351(7) Uani 1 1 d .
H27A H 0.1517 0.0860 0.1236 0.042 Uiso 1 1 calc R
H27B H 0.0600 0.0711 0.0874 0.042 Uiso 1 1 calc R
C31 C -0.1134(2) 0.20822(17) 0.17432(9) 0.0420(7) Uani 1 1 d .
H31 H -0.1609 0.2322 0.1888 0.050 Uiso 1 1 calc R
C30 C -0.0627(2) 0.14559(18) 0.19052(9) 0.0447(7) Uani 1 1 d .
H30 H -0.0757 0.1255 0.2161 0.054 Uiso 1 1 calc R
C32 C -0.0939(2) 0.23505(14) 0.13693(8) 0.0343(6) Uani 1 1 d .
H32 H -0.1287 0.2781 0.1258 0.041 Uiso 1 1 calc R
C33 C -0.0523(2) 0.50545(14) 0.05542(8) 0.0340(6) Uani 1 1 d .
H33A H -0.0792 0.5451 0.0712 0.051 Uiso 1 1 calc R
H33B H -0.1074 0.4828 0.0366 0.051 Uiso 1 1 calc R
H33C H -0.0025 0.5262 0.0394 0.051 Uiso 1 1 calc R
C34 C 0.0599(3) 0.29879(16) -0.02311(8) 0.0446(8) Uani 1 1 d .
H34A H 0.0533 0.2506 -0.0371 0.067 Uiso 1 1 calc R
H34B H 0.1031 0.3313 -0.0370 0.067 Uiso 1 1 calc R
H34C H -0.0069 0.3214 -0.0241 0.067 Uiso 1 1 calc R

loop_
_atom_site_aniso_label
_atom_site_aniso_U_11
_atom_site_aniso_U_22
_atom_site_aniso_U_33
_atom_site_aniso_U_23
_atom_site_aniso_U_13
_atom_site_aniso_U_12
Ni1 0.02948(18) 0.01813(16) 0.01534(16) -0.00297(11) -0.01004(12) 0.00569(12)
Ni2 0.0439(2) 0.01680(16) 0.01867(17) -0.00255(11) -0.01564(14) 0.00515(13)
Cl1 0.0389(3) 0.0258(3) 0.0175(3) -0.0025(2) -0.0083(2) 0.0063(2)
Cl2 0.0450(4) 0.0212(3) 0.0344(3) -0.0038(2) -0.0234(3) 0.0040(3)
P1 0.0402(4) 0.0281(3) 0.0185(3) -0.0001(2) -0.0094(3) 0.0134(3)
F6 0.0508(10) 0.0369(9) 0.0328(9) 0.0060(7) -0.0226(8) -0.0056(7)
F5 0.0469(11) 0.1000(16) 0.0263(9) 0.0022(9) -0.0125(8) 0.0369(10)
F4 0.0649(12) 0.0571(11) 0.0410(10) -0.0170(9) 0.0060(9) 0.0087(10)
F3 0.0500(11) 0.0286(9) 0.1133(18) 0.0070(10) -0.0348(11) 0.0000(8)
F1 0.0652(14) 0.0544(12) 0.1066(19) 0.0510(12) 0.0155(13) 0.0154(10)
F2 0.0597(13) 0.141(2) 0.0424(11) -0.0391(13) -0.0153(10) 0.0556(14)
O1 0.0413(10) 0.0176(8) 0.0168(8) -0.0018(6) -0.0155(7) 0.0062(7)
O2 0.0328(10) 0.0180(8) 0.0242(9) 0.0001(7) -0.0133(7) 0.0025(7)
O3 0.0553(12) 0.0245(9) 0.0171(8) -0.0018(7) -0.0139(8) 0.0019(8)
Cl3 0.0751(5) 0.0421(4) 0.0196(3) 0.0032(3) -0.0186(3) 0.0215(4)
N3 0.0311(11) 0.0225(10) 0.0199(10) -0.0025(8) -0.0089(8) 0.0069(8)
N6 0.0436(13) 0.0178(9) 0.0237(10) -0.0047(8) -0.0145(9) 0.0016(9)
N5 0.0484(14) 0.0199(10) 0.0210(10) -0.0012(8) -0.0135(9) 0.0023(9)
N4 0.0503(13) 0.0208(10) 0.0136(9) -0.0046(8) -0.0137(9) 0.0081(9)
N2 0.0251(10) 0.0219(10) 0.0213(10) -0.0047(8) -0.0091(8) 0.0038(8)
N1 0.0273(11) 0.0196(9) 0.0190(10) -0.0033(7) -0.0087(8) 0.0036(8)
C5 0.0498(17) 0.0220(12) 0.0261(13) -0.0033(10) -0.0180(12) 0.0110(11)
C1 0.0387(14) 0.0191(11) 0.0173(11) -0.0021(9) -0.0127(10) 0.0016(10)
C2 0.0402(15) 0.0196(11) 0.0195(12) -0.0018(9) -0.0113(10) 0.0016(10)
C4 0.0543(18) 0.0286(13) 0.0193(12) 0.0015(10) -0.0179(12) 0.0066(12)
C10 0.0271(13) 0.0258(12) 0.0281(13) -0.0082(10) -0.0103(10) 0.0077(10)
C6 0.0469(16) 0.0231(12) 0.0164(11) -0.0040(9) -0.0142(11) 0.0053(11)
C9 0.0224(12) 0.0229(11) 0.0228(12) -0.0028(9) -0.0120(10) 0.0039(9)
C7 0.0381(14) 0.0216(11) 0.0169(11) -0.0017(9) -0.0065(10) 0.0015(10)
C3 0.0481(16) 0.0231(12) 0.0169(11) -0.0014(9) -0.0098(11) 0.0021(11)
C17 0.0333(15) 0.0550(18) 0.0342(15) 0.0003(13) -0.0157(12) 0.0155(13)
C16 0.0387(16) 0.0417(15) 0.0217(13) -0.0023(11) -0.0155(11) 0.0074(12)
C8 0.0295(13) 0.0247(12) 0.0225(12) -0.0053(9) -0.0057(10) 0.0059(10)
C15 0.0323(13) 0.0237(12) 0.0216(12) -0.0038(9) -0.0115(10) 0.0037(10)
C19 0.0376(15) 0.0309(13) 0.0230(12) -0.0047(10) -0.0059(11) 0.0089(11)
C13 0.0243(12) 0.0246(12) 0.0271(12) -0.0017(10) -0.0075(10) 0.0003(10)
C11 0.0326(14) 0.0185(11) 0.0403(15) -0.0056(11) -0.0099(12) 0.0023(10)
C14 0.0343(14) 0.0257(12) 0.0181(11) -0.0046(9) -0.0127(10) 0.0047(10)
C18 0.0366(16) 0.0445(16) 0.0351(15) -0.0034(12) -0.0063(12) 0.0154(13)
C12 0.0296(13) 0.0243(12) 0.0349(14) 0.0003(10) -0.0078(11) -0.0021(10)
C20 0.0435(15) 0.0237(12) 0.0214(12) -0.0047(10) -0.0142(11) 0.0120(11)
C24 0.0627(19) 0.0182(11) 0.0165(12) -0.0014(9) -0.0105(12) -0.0086(12)
C26 0.0500(17) 0.0216(12) 0.0243(13) 0.0005(10) -0.0137(12) -0.0016(11)
C23 0.0560(17) 0.0170(11) 0.0176(12) 0.0009(9) -0.0058(11) -0.0026(11)
C29 0.0567(19) 0.0328(14) 0.0288(14) 0.0028(11) -0.0119(13) 0.0081(13)
C22 0.0506(16) 0.0171(11) 0.0180(11) 0.0005(9) -0.0100(11) -0.0003(11)
C28 0.0483(16) 0.0214(12) 0.0219(12) -0.0040(9) -0.0144(11) 0.0011(11)
C21 0.0499(16) 0.0233(12) 0.0186(12) -0.0063(9) -0.0112(11) 0.0071(11)
C25 0.0515(17) 0.0226(12) 0.0237(13) 0.0006(10) -0.0135(12) -0.0036(12)
C27 0.0631(19) 0.0166(11) 0.0200(12) -0.0014(9) -0.0132(12) 0.0104(12)
C31 0.0428(17) 0.0451(17) 0.0344(15) -0.0098(13) -0.0077(13) 0.0036(13)
C30 0.0528(19) 0.0516(18) 0.0255(14) 0.0035(13) -0.0081(13) 0.0056(15)
C32 0.0393(16) 0.0253(12) 0.0321(14) -0.0078(11) -0.0159(12) 0.0011(11)
C33 0.0364(15) 0.0264(13) 0.0338(14) 0.0040(11) -0.0128(12) 0.0088(11)
C34 0.076(2) 0.0319(14) 0.0185(13) 0.0008(11) -0.0178(13) -0.0050(14)

loop_
_atom_type_symbol
_atom_type_description
_atom_type_scat_dispersion_real
_atom_type_scat_dispersion_imag
_atom_type_scat_source
C C 0.0033 0.0016 'International Tables Vol C Tables 4.2.6.8 and 6.1.1.4'
H H 0.0000 0.0000 'International Tables Vol C Tables 4.2.6.8 and 6.1.1.4'
N N 0.0061 0.0033 'International Tables Vol C Tables 4.2.6.8 and 6.1.1.4'
O O 0.0106 0.0060 'International Tables Vol C Tables 4.2.6.8 and 6.1.1.4'
F F 0.0171 0.0103 'International Tables Vol C Tables 4.2.6.8 and 6.1.1.4'
P P 0.1023 0.0942 'International Tables Vol C Tables 4.2.6.8 and 6.1.1.4'
Cl Cl 0.1484 0.1585 'International Tables Vol C Tables 4.2.6.8 and 6.1.1.4'
Ni Ni 0.3393 1.1124 'International Tables Vol C Tables 4.2.6.8 and 6.1.1.4'

loop_
_geom_angle_atom_site_label_1
_geom_angle_atom_site_label_2
_geom_angle_atom_site_label_3
_geom_angle
N3 Ni1 O2 169.90(8)
N3 Ni1 N2 97.14(8)
O2 Ni1 N2 86.26(7)
N3 Ni1 N1 81.14(8)
O2 Ni1 N1 90.28(7)
N2 Ni1 N1 78.33(8)
N3 Ni1 O1 91.69(7)
O2 Ni1 O1 83.37(6)
N2 Ni1 O1 166.37(8)
N1 Ni1 O1 92.87(7)
N3 Ni1 Cl1 94.35(6)
O2 Ni1 Cl1 94.91(5)
N2 Ni1 Cl1 93.81(6)
N1 Ni1 Cl1 170.29(6)
O1 Ni1 Cl1 95.86(5)
N6 Ni2 O3 169.69(8)
N6 Ni2 N4 82.55(9)
O3 Ni2 N4 89.19(8)
N6 Ni2 N5 99.25(8)
O3 Ni2 N5 85.00(8)
N4 Ni2 N5 78.14(8)
N6 Ni2 O1 88.46(7)
O3 Ni2 O1 85.48(7)
N4 Ni2 O1 90.85(7)
N5 Ni2 O1 165.53(9)
N6 Ni2 Cl2 95.28(6)
O3 Ni2 Cl2 93.91(5)
N4 Ni2 Cl2 169.72(6)
N5 Ni2 Cl2 92.35(6)
O1 Ni2 Cl2 99.15(5)
F2 P1 F3 90.83(15)
F2 P1 F4 179.85(14)
F3 P1 F4 89.01(12)
F2 P1 F1 90.50(15)
F3 P1 F1 178.46(14)
F4 P1 F1 89.65(12)
F2 P1 F5 90.69(10)
F3 P1 F5 90.30(11)
F4 P1 F5 89.30(10)
F1 P1 F5 90.46(12)
F2 P1 F6 88.61(10)
F3 P1 F6 90.17(9)
F4 P1 F6 91.40(10)
F1 P1 F6 89.08(11)
F5 P1 F6 179.16(11)
C1 O1 Ni1 110.70(13)
C1 O1 Ni2 112.68(14)
Ni1 O1 Ni2 136.63(7)
C33 O2 Ni1 127.00(16)
C34 O3 Ni2 123.45(19)
C19 N3 C15 118.5(2)
C19 N3 Ni1 125.84(16)
C15 N3 Ni1 114.89(17)
C32 N6 C28 118.8(2)
C32 N6 Ni2 125.73(17)
C28 N6 Ni2 114.44(19)
C22 N5 C26 118.6(2)
C22 N5 Ni2 112.25(16)
C26 N5 Ni2 127.43(18)
C21 N4 C27 109.68(19)
C21 N4 C20 110.7(2)
C27 N4 C20 111.92(19)
C21 N4 Ni2 106.35(14)
C27 N4 Ni2 106.41(17)
C20 N4 Ni2 111.60(14)
C13 N2 C9 119.2(2)
C13 N2 Ni1 127.71(17)
C9 N2 Ni1 112.90(16)
C8 N1 C14 109.71(18)
C8 N1 C7 112.4(2)
C14 N1 C7 110.67(18)
C8 N1 Ni1 105.22(14)
C14 N1 Ni1 108.36(15)
C7 N1 Ni1 110.25(14)
C4 C5 C6 119.5(2)
C4 C5 H5 120.3
C6 C5 H5 120.3
O1 C1 C2 120.8(2)
O1 C1 C6 120.0(2)
C2 C1 C6 119.2(2)
C3 C2 C1 119.7(2)
C3 C2 C7 120.5(2)
C1 C2 C7 119.8(2)
C5 C4 C3 121.7(2)
C5 C4 Cl3 118.6(2)
C3 C4 Cl3 119.7(2)
C11 C10 C9 119.0(2)
C11 C10 H10 120.5
C9 C10 H10 120.5
C5 C6 C1 120.2(2)
C5 C6 C20 120.3(2)
C1 C6 C20 119.4(2)
N2 C9 C10 121.1(2)
N2 C9 C8 115.8(2)
C10 C9 C8 123.1(2)
N1 C7 C2 110.4(2)
N1 C7 H7A 109.6
C2 C7 H7A 109.6
N1 C7 H7B 109.6
C2 C7 H7B 109.6
H7A C7 H7B 108.1
C4 C3 C2 119.8(2)
C4 C3 H3 120.1
C2 C3 H3 120.1
C16 C17 C18 119.1(2)
C16 C17 H17 120.4
C18 C17 H17 120.4
C17 C16 C15 119.0(2)
C17 C16 H16 120.5
C15 C16 H16 120.5
N1 C8 C9 108.7(2)
N1 C8 H8A 110.0
C9 C8 H8A 110.0
N1 C8 H8B 110.0
C9 C8 H8B 110.0
H8A C8 H8B 108.3
N3 C15 C16 121.8(2)
N3 C15 C14 116.1(2)
C16 C15 C14 122.1(2)
N3 C19 C18 122.6(2)
N3 C19 H19 118.7
C18 C19 H19 118.7
N2 C13 C12 122.7(3)
N2 C13 H13 118.7
C12 C13 H13 118.7
C12 C11 C10 119.7(2)
C12 C11 H11 120.1
C10 C11 H11 120.1
N1 C14 C15 111.64(19)
N1 C14 H14A 109.3
C15 C14 H14A 109.3
N1 C14 H14B 109.3
C15 C14 H14B 109.3
H14A C14 H14B 108.0
C19 C18 C17 119.0(3)
C19 C18 H18 120.5
C17 C18 H18 120.5
C11 C12 C13 118.2(3)
C11 C12 H12 120.9
C13 C12 H12 120.9
N4 C20 C6 110.5(2)
N4 C20 H20A 109.6
C6 C20 H20A 109.6
N4 C20 H20B 109.6
C6 C20 H20B 109.6
H20A C20 H20B 108.1
C25 C24 C23 119.9(2)
C25 C24 H24 120.0
C23 C24 H24 120.0
N5 C26 C25 122.4(3)
N5 C26 H26 118.8
C25 C26 H26 118.8
C22 C23 C24 118.2(3)
C22 C23 H23 120.9
C24 C23 H23 120.9
C30 C29 C28 118.9(3)
C30 C29 H29 120.6
C28 C29 H29 120.6
N5 C22 C23 122.2(2)
N5 C22 C21 116.3(2)
C23 C22 C21 121.4(3)
N6 C28 C29 121.7(3)
N6 C28 C27 115.3(2)
C29 C28 C27 122.9(2)
N4 C21 C22 110.4(2)
N4 C21 H21A 109.6
C22 C21 H21A 109.6
N4 C21 H21B 109.6
C22 C21 H21B 109.6
H21A C21 H21B 108.1
C24 C25 C26 118.5(3)
C24 C25 H25 120.7
C26 C25 H25 120.7
N4 C27 C28 112.7(2)
N4 C27 H27A 109.0
C28 C27 H27A 109.0
N4 C27 H27B 109.0
C28 C27 H27B 109.0
H27A C27 H27B 107.8
C32 C31 C30 118.8(3)
C32 C31 H31 120.6
C30 C31 H31 120.6
C29 C30 C31 119.3(3)
C29 C30 H30 120.4
C31 C30 H30 120.4
N6 C32 C31 122.5(3)
N6 C32 H32 118.7
C31 C32 H32 118.7
O2 C33 H33A 109.5
O2 C33 H33B 109.5
H33A C33 H33B 109.5
O2 C33 H33C 109.5
H33A C33 H33C 109.5
H33B C33 H33C 109.5
O3 C34 H34A 109.5
O3 C34 H34B 109.5
H34A C34 H34B 109.5
O3 C34 H34C 109.5
H34A C34 H34C 109.5
H34B C34 H34C 109.5

loop_
_geom_bond_atom_site_label_1
_geom_bond_atom_site_label_2
_geom_bond_distance
Ni1 N3 2.068(2)
Ni1 O2 2.0690(17)
Ni1 N2 2.0896(19)
Ni1 N1 2.107(2)
Ni1 O1 2.1217(16)
Ni1 Cl1 2.3759(7)
Ni2 N6 2.044(2)
Ni2 O3 2.098(2)
Ni2 N4 2.102(2)
Ni2 N5 2.111(2)
Ni2 O1 2.1487(16)
Ni2 Cl2 2.3614(7)
P1 F2 1.581(2)
P1 F3 1.586(2)
P1 F4 1.5857(19)
P1 F1 1.589(2)
P1 F5 1.5913(17)
P1 F6 1.5954(16)
O1 C1 1.349(3)
O2 C33 1.430(3)
O3 C34 1.435(3)
Cl3 C4 1.752(2)
N3 C19 1.338(3)
N3 C15 1.342(3)
N6 C32 1.340(4)
N6 C28 1.343(3)
N5 C22 1.339(4)
N5 C26 1.347(3)
N4 C21 1.479(3)
N4 C27 1.482(4)
N4 C20 1.482(3)
N2 C13 1.339(3)
N2 C9 1.342(3)
N1 C8 1.476(3)
N1 C14 1.488(3)
N1 C7 1.491(3)
C5 C4 1.370(4)
C5 C6 1.400(3)
C5 H5 0.9500
C1 C2 1.404(3)
C1 C6 1.406(4)
C2 C3 1.401(3)
C2 C7 1.499(3)
C4 C3 1.380(4)
C10 C11 1.387(4)
C10 C9 1.386(3)
C10 H10 0.9500
C6 C20 1.498(3)
C9 C8 1.512(4)
C7 H7A 0.9900
C7 H7B 0.9900
C3 H3 0.9500
C17 C16 1.368(4)
C17 C18 1.384(4)
C17 H17 0.9500
C16 C15 1.396(3)
C16 H16 0.9500
C8 H8A 0.9900
C8 H8B 0.9900
C15 C14 1.496(4)
C19 C18 1.374(4)
C19 H19 0.9500
C13 C12 1.379(3)
C13 H13 0.9500
C11 C12 1.373(4)
C11 H11 0.9500
C14 H14A 0.9900
C14 H14B 0.9900
C18 H18 0.9500
C12 H12 0.9500
C20 H20A 0.9900
C20 H20B 0.9900
C24 C25 1.372(4)
C24 C23 1.388(4)
C24 H24 0.9500
C26 C25 1.383(4)
C26 H26 0.9500
C23 C22 1.389(3)
C23 H23 0.9500
C29 C30 1.378(4)
C29 C28 1.390(4)
C29 H29 0.9500
C22 C21 1.506(4)
C28 C27 1.503(4)
C21 H21A 0.9900
C21 H21B 0.9900
C25 H25 0.9500
C27 H27A 0.9900
C27 H27B 0.9900
C31 C32 1.374(4)
C31 C30 1.384(4)
C31 H31 0.9500
C30 H30 0.9500
C32 H32 0.9500
C33 H33A 0.9800
C33 H33B 0.9800
C33 H33C 0.9800
C34 H34A 0.9800
C34 H34B 0.9800
C34 H34C 0.9800

loop_
_geom_torsion_atom_site_label_1
_geom_torsion_atom_site_label_2
_geom_torsion_atom_site_label_3
_geom_torsion_atom_site_label_4
_geom_torsion
O1 C1 C2 C3 -178.7(2)
C6 C1 C2 C3 1.0(4)
O1 C1 C2 C7 -1.3(4)
C6 C1 C2 C7 178.4(2)
C6 C5 C4 C3 0.6(5)
C6 C5 C4 Cl3 -178.7(2)
C4 C5 C6 C1 0.4(4)
C4 C5 C6 C20 -177.9(3)
O1 C1 C6 C5 178.5(2)
C2 C1 C6 C5 -1.2(4)
O1 C1 C6 C20 -3.2(4)
C2 C1 C6 C20 177.1(2)
C13 N2 C9 C10 0.1(3)
C13 N2 C9 C8 -179.4(2)
C11 C10 C9 N2 -1.1(3)
C11 C10 C9 C8 178.4(2)
C8 N1 C7 C2 177.08(18)
C14 N1 C7 C2 -59.9(2)
C3 C2 C7 N1 109.9(3)
C1 C2 C7 N1 -67.4(3)
C5 C4 C3 C2 -0.8(5)
Cl3 C4 C3 C2 178.5(2)
C1 C2 C3 C4 0.0(4)
C7 C2 C3 C4 -177.4(3)
C18 C17 C16 C15 -0.3(5)
C14 N1 C8 C9 71.9(2)
C7 N1 C8 C9 -164.52(18)
N2 C9 C8 N1 27.6(3)
C10 C9 C8 N1 -151.8(2)
C19 N3 C15 C16 -0.4(4)
C19 N3 C15 C14 178.3(2)
C17 C16 C15 N3 0.9(4)
C17 C16 C15 C14 -177.7(3)
C15 N3 C19 C18 -0.7(4)
C9 N2 C13 C12 0.7(3)
C9 C10 C11 C12 1.2(4)
C8 N1 C14 C15 -144.2(2)
C7 N1 C14 C15 91.2(2)
N3 C15 C14 N1 28.2(3)
C16 C15 C14 N1 -153.2(2)
N3 C19 C18 C17 1.2(5)
C16 C17 C18 C19 -0.7(5)
C10 C11 C12 C13 -0.4(4)
N2 C13 C12 C11 -0.6(4)
C21 N4 C20 C6 -178.98(19)
C27 N4 C20 C6 -56.3(3)
C5 C6 C20 N4 112.4(3)
C1 C6 C20 N4 -65.9(3)
C22 N5 C26 C25 -2.2(4)
C25 C24 C23 C22 -3.7(4)
C26 N5 C22 C23 1.0(4)
C26 N5 C22 C21 178.4(2)
C24 C23 C22 N5 1.9(4)
C24 C23 C22 C21 -175.3(2)
C32 N6 C28 C29 1.8(4)
C32 N6 C28 C27 179.4(2)
C30 C29 C28 N6 -0.6(4)
C30 C29 C28 C27 -178.1(3)
C27 N4 C21 C22 75.4(3)
C20 N4 C21 C22 -160.7(2)
N5 C22 C21 N4 18.8(3)
C23 C22 C21 N4 -163.9(2)
C23 C24 C25 C26 2.6(4)
N5 C26 C25 C24 0.4(4)
C21 N4 C27 C28 -145.7(2)
C20 N4 C27 C28 91.1(3)
N6 C28 C27 N4 29.6(3)
C29 C28 C27 N4 -152.7(3)
C28 C29 C30 C31 -0.8(4)
C32 C31 C30 C29 1.1(4)
C28 N6 C32 C31 -1.5(4)
C30 C31 C32 N6 0.0(4)
